data_1532471
loop_
_publ_author_name
'Hadlington, Terrance J.'
'Hermann, Markus'
'Frenking, Gernot'
'Jones, Cameron'

_publ_section_title
;
 Two-coordinate group 14 element(ii) hydrides as reagents for the facile,
 and sometimes reversible, hydrogermylation/hydrostannylation of
 unactivated alkenes and alkynes
;
_journal_issue 12
_journal_name_full 'Chem. Sci.'
_journal_page_first 7249
_journal_paper_doi 10.1039/C5SC03376D
_journal_volume 6
_journal_year 2015
_chemical_formula_sum 'C46 H57 Ge N Si'
_chemical_formula_weight 724.61
_chemical_name_systematic
; 
 ? 
;
_space_group_IT_number 2
_symmetry_cell_setting triclinic
_symmetry_space_group_name_Hall '-P 1'
_symmetry_space_group_name_H-M 'P -1'
_atom_sites_solution_hydrogens geom
_atom_sites_solution_primary direct
_atom_sites_solution_secondary difmap
_audit_creation_method SHELXL-97
_audit_update_record
;
2015-09-07 deposited with the CCDC.
2015-09-22 downloaded from the CCDC.
;
_cell_angle_alpha 97.01(3)
_cell_angle_beta 91.76(3)
_cell_angle_gamma 92.77(3)
_cell_formula_units_Z 2
_cell_length_a 10.783(2)
_cell_length_b 11.465(2)
_cell_length_c 16.298(3)
_cell_measurement_temperature 100(2)
_cell_volume 1996.1(6)
_computing_cell_refinement 'XDS (Kabsch, 1993)'
_computing_data_collection 'Blu-Ice (McPhillips, 2002)'
_computing_data_reduction 'XDS (Kabsch, 1993)'
_computing_molecular_graphics X-Seed
_computing_publication_material CifTAB
_computing_structure_refinement 'SHELXL-97 (Sheldrick, 1997)'
_computing_structure_solution 'SHELXS-97 (Sheldrick, 1990)'
_diffrn_ambient_temperature 100(2)
_diffrn_measured_fraction_theta_full 0.920
_diffrn_measured_fraction_theta_max 0.920
_diffrn_measurement_device_type 'ADSC Quantum 210r'
_diffrn_radiation_source 'Australian Synchrotron'
_diffrn_radiation_type Synchrotron
_diffrn_radiation_wavelength 0.71080
_diffrn_reflns_av_R_equivalents 0.0495
_diffrn_reflns_av_sigmaI/netI 0.0392
_diffrn_reflns_limit_h_max 12
_diffrn_reflns_limit_h_min -12
_diffrn_reflns_limit_k_max 12
_diffrn_reflns_limit_k_min -12
_diffrn_reflns_limit_l_max 19
_diffrn_reflns_limit_l_min -19
_diffrn_reflns_number 25550
_diffrn_reflns_theta_full 25.20
_diffrn_reflns_theta_max 25.20
_diffrn_reflns_theta_min 3.08
_exptl_absorpt_coefficient_mu 0.829
_exptl_absorpt_correction_T_max 0.990
_exptl_absorpt_correction_T_min 0.985
_exptl_absorpt_correction_type multi-scan
_exptl_absorpt_process_details XDS
_exptl_crystal_colour yellow
_exptl_crystal_density_diffrn 1.206
_exptl_crystal_density_method 'not measured'
_exptl_crystal_description block
_exptl_crystal_F_000 772
_exptl_crystal_size_max 0.01
_exptl_crystal_size_mid 0.01
_exptl_crystal_size_min 0.01
_refine_diff_density_max 0.583
_refine_diff_density_min -0.776
_refine_diff_density_rms 0.058
_refine_ls_extinction_coef 0.0194(14)
_refine_ls_extinction_expression Fc^*^=kFc[1+0.001xFc^2^\l^3^/sin(2\q)]^-1/4^
_refine_ls_extinction_method SHELXL
_refine_ls_goodness_of_fit_ref 1.047
_refine_ls_hydrogen_treatment constr
_refine_ls_matrix_type full
_refine_ls_number_parameters 457
_refine_ls_number_reflns 6617
_refine_ls_number_restraints 1
_refine_ls_restrained_S_all 1.049
_refine_ls_R_factor_all 0.0496
_refine_ls_R_factor_gt 0.0405
_refine_ls_shift/su_max 0.001
_refine_ls_shift/su_mean 0.000
_refine_ls_structure_factor_coef Fsqd
_refine_ls_weighting_details 'calc w=1/[\s^2^(Fo^2^)+(0.0394P)^2^+1.9227P] where P=(Fo^2^+2Fc^2^)/3'
_refine_ls_weighting_scheme calc
_refine_ls_wR_factor_gt 0.0955
_refine_ls_wR_factor_ref 0.0996
_reflns_number_gt 5669
_reflns_number_total 6617
_reflns_threshold_expression >2sigma(I)
_cod_data_source_file c5sc03376d2.cif
_cod_data_source_block compound5
_cod_depositor_comments 'Adding full bibliography for 1532469--1532486.cif.'
_cod_original_cell_volume 1996.1(7)
_cod_original_sg_symbol_H-M P-1
_cod_database_code 1532471

loop_
_symmetry_equiv_pos_as_xyz
'x, y, z'
'-x, -y, -z'

loop_
_atom_site_label
_atom_site_type_symbol
_atom_site_fract_x
_atom_site_fract_y
_atom_site_fract_z
_atom_site_U_iso_or_equiv
_atom_site_adp_type
_atom_site_occupancy
_atom_site_symmetry_multiplicity
_atom_site_calc_flag
_atom_site_refinement_flags
_atom_site_disorder_assembly
_atom_site_disorder_group
Ge1 Ge 0.94740(3) 0.79841(3) 0.637559(18) 0.02768(13) Uani 0.9205(17) 1 d P A 1
Ge1A Ge 0.9665(4) 0.7755(5) 0.6997(3) 0.054(2) Uiso 0.0795(17) 1 d PD A 2
Si1 Si 0.66314(6) 0.82929(6) 0.61874(4) 0.01951(17) Uani 1 1 d . A .
N1 N 0.78904(17) 0.78914(18) 0.68129(12) 0.0194(4) Uani 1 1 d D . .
C1 C 0.7726(2) 0.7563(2) 0.76315(14) 0.0184(5) Uani 1 1 d . A .
C2 C 0.7466(2) 0.6385(2) 0.77686(14) 0.0192(5) Uani 1 1 d . . .
C3 C 0.7365(2) 0.6111(2) 0.85730(15) 0.0214(5) Uani 1 1 d . A .
H3 H 0.7181 0.5333 0.8653 0.026 Uiso 1 1 calc R . .
C4 C 0.7528(2) 0.6954(2) 0.92601(15) 0.0230(5) Uani 1 1 d . . .
C5 C 0.7767(2) 0.8109(2) 0.91215(15) 0.0228(5) Uani 1 1 d . A .
H5 H 0.7866 0.8688 0.9574 0.027 Uiso 1 1 calc R . .
C6 C 0.7866(2) 0.8437(2) 0.83272(14) 0.0191(5) Uani 1 1 d . . .
C7 C 0.7566(3) 0.6603(3) 1.01308(16) 0.0355(7) Uani 1 1 d . A .
H7 H 0.7543 0.7316 1.0527 0.043 Uiso 1 1 calc R . .
C8 C 0.6500(3) 0.5770(3) 1.02880(19) 0.0402(7) Uani 1 1 d . . .
H8A H 0.5729 0.6131 1.0204 0.060 Uiso 1 1 calc R A .
H8B H 0.6568 0.5589 1.0847 0.060 Uiso 1 1 calc R . .
H8C H 0.6524 0.5058 0.9913 0.060 Uiso 1 1 calc R . .
C9 C 0.8813(3) 0.6020(4) 1.0269(2) 0.0557(10) Uani 1 1 d . . .
H9A H 0.8864 0.5339 0.9869 0.084 Uiso 1 1 calc R A .
H9B H 0.8854 0.5791 1.0816 0.084 Uiso 1 1 calc R . .
H9C H 0.9492 0.6572 1.0208 0.084 Uiso 1 1 calc R . .
C10 C 0.8223(2) 0.9718(2) 0.82378(14) 0.0190(5) Uani 1 1 d . A .
H10 H 0.7931 0.9847 0.7682 0.023 Uiso 1 1 calc R . .
C11 C 0.7584(2) 1.0604(2) 0.88464(14) 0.0214(5) Uani 1 1 d . . .
C12 C 0.6353(2) 1.0408(2) 0.90516(15) 0.0245(5) Uani 1 1 d . A .
H12 H 0.5919 0.9715 0.8829 0.029 Uiso 1 1 calc R . .
C13 C 0.5759(2) 1.1225(2) 0.95803(16) 0.0289(6) Uani 1 1 d . . .
H13 H 0.4935 1.1078 0.9705 0.035 Uiso 1 1 calc R A .
C14 C 0.6394(3) 1.2264(3) 0.99241(18) 0.0338(6) Uani 1 1 d . A .
H14 H 0.6004 1.2809 1.0286 0.041 Uiso 1 1 calc R . .
C15 C 0.7608(3) 1.2475(3) 0.97216(19) 0.0359(7) Uani 1 1 d . . .
H15 H 0.8038 1.3169 0.9946 0.043 Uiso 1 1 calc R A .
C16 C 0.8199(2) 1.1660(2) 0.91845(17) 0.0285(6) Uani 1 1 d . A .
H16 H 0.9016 1.1821 0.9049 0.034 Uiso 1 1 calc R . .
C17 C 0.9634(2) 0.9931(2) 0.82661(15) 0.0202(5) Uani 1 1 d . . .
C18 C 1.0396(2) 0.9537(2) 0.88742(15) 0.0222(5) Uani 1 1 d . A .
H18 H 1.0043 0.9123 0.9273 0.027 Uiso 1 1 calc R . .
C19 C 1.1673(2) 0.9758(2) 0.88888(15) 0.0250(5) Uani 1 1 d . . .
H19 H 1.2169 0.9494 0.9298 0.030 Uiso 1 1 calc R A .
C20 C 1.2212(2) 1.0365(2) 0.83002(16) 0.0270(6) Uani 1 1 d . A .
H20 H 1.3070 1.0506 0.8309 0.032 Uiso 1 1 calc R . .
C21 C 1.1470(2) 1.0765(2) 0.76949(17) 0.0293(6) Uani 1 1 d . . .
H21 H 1.1829 1.1173 0.7296 0.035 Uiso 1 1 calc R A .
C22 C 1.0190(2) 1.0554(2) 0.76851(16) 0.0259(5) Uani 1 1 d . A .
H22 H 0.9697 1.0835 0.7282 0.031 Uiso 1 1 calc R . .
C23 C 0.7329(2) 0.5368(2) 0.70672(14) 0.0203(5) Uani 1 1 d . A .
H23 H 0.7098 0.5702 0.6562 0.024 Uiso 1 1 calc R . .
C24 C 0.6262(2) 0.4488(2) 0.72274(14) 0.0206(5) Uani 1 1 d . . .
C25 C 0.5041(2) 0.4828(2) 0.71723(15) 0.0248(5) Uani 1 1 d . A .
H25 H 0.4886 0.5567 0.7025 0.030 Uiso 1 1 calc R . .
C26 C 0.4056(2) 0.4081(3) 0.73328(16) 0.0296(6) Uani 1 1 d . . .
H26 H 0.3247 0.4317 0.7285 0.036 Uiso 1 1 calc R A .
C27 C 0.4268(3) 0.2989(3) 0.75626(17) 0.0328(6) Uani 1 1 d . A .
H27 H 0.3607 0.2490 0.7678 0.039 Uiso 1 1 calc R . .
C28 C 0.5467(3) 0.2644(3) 0.76199(18) 0.0348(6) Uani 1 1 d . . .
H28 H 0.5616 0.1908 0.7774 0.042 Uiso 1 1 calc R A .
C29 C 0.6458(2) 0.3383(2) 0.74499(17) 0.0289(6) Uani 1 1 d . A .
H29 H 0.7263 0.3132 0.7486 0.035 Uiso 1 1 calc R . .
C30 C 0.8520(2) 0.4721(2) 0.68994(15) 0.0236(5) Uani 1 1 d . . .
C31 C 0.9382(3) 0.4545(3) 0.75187(17) 0.0333(6) Uani 1 1 d . A .
H31 H 0.9298 0.4907 0.8055 0.040 Uiso 1 1 calc R . .
C32 C 1.0374(3) 0.3827(3) 0.7341(2) 0.0404(7) Uani 1 1 d . . .
H32 H 1.0932 0.3700 0.7764 0.048 Uiso 1 1 calc R A .
C33 C 1.0535(3) 0.3309(3) 0.6553(2) 0.0416(7) Uani 1 1 d . A .
H33 H 1.1205 0.2842 0.6439 0.050 Uiso 1 1 calc R . .
C34 C 0.9703(3) 0.3483(3) 0.59317(19) 0.0392(7) Uani 1 1 d . . .
H34 H 0.9809 0.3135 0.5395 0.047 Uiso 1 1 calc R A .
C35 C 0.8700(3) 0.4180(3) 0.61033(17) 0.0323(6) Uani 1 1 d . A .
H35 H 0.8138 0.4287 0.5678 0.039 Uiso 1 1 calc R . .
C36 C 0.7082(2) 0.9452(2) 0.54924(15) 0.0254(5) Uani 1 1 d . . .
H36 H 0.6281 0.9693 0.5289 0.030 Uiso 1 1 calc R A .
C37 C 0.7777(3) 0.9106(3) 0.47004(16) 0.0323(6) Uani 1 1 d . A .
H37A H 0.7932 0.9788 0.4424 0.048 Uiso 1 1 calc R . .
H37B H 0.7282 0.8524 0.4342 0.048 Uiso 1 1 calc R . .
H37C H 0.8553 0.8789 0.4839 0.048 Uiso 1 1 calc R . .
C38 C 0.7691(3) 1.0591(3) 0.59517(17) 0.0328(6) Uani 1 1 d . A .
H38A H 0.8552 1.0481 0.6071 0.049 Uiso 1 1 calc R . .
H38B H 0.7279 1.0792 0.6460 0.049 Uiso 1 1 calc R . .
H38C H 0.7623 1.1215 0.5612 0.049 Uiso 1 1 calc R . .
C39 C 0.5893(2) 0.6952(2) 0.55154(15) 0.0255(5) Uani 1 1 d . . .
H39 H 0.5573 0.6422 0.5897 0.031 Uiso 1 1 calc R A .
C40 C 0.4769(3) 0.7219(3) 0.49766(17) 0.0346(7) Uani 1 1 d . A .
H40A H 0.5021 0.7788 0.4620 0.052 Uiso 1 1 calc R . .
H40B H 0.4131 0.7529 0.5326 0.052 Uiso 1 1 calc R . .
H40C H 0.4454 0.6509 0.4648 0.052 Uiso 1 1 calc R . .
C41 C 0.6811(3) 0.6246(3) 0.49693(16) 0.0322(6) Uani 1 1 d . A .
H41A H 0.6459 0.5465 0.4802 0.048 Uiso 1 1 calc R . .
H41B H 0.7577 0.6205 0.5278 0.048 Uiso 1 1 calc R . .
H41C H 0.6968 0.6630 0.4488 0.048 Uiso 1 1 calc R . .
C42 C 0.5437(2) 0.8976(2) 0.69103(14) 0.0214(5) Uani 1 1 d . . .
H42 H 0.5908 0.9495 0.7345 0.026 Uiso 1 1 calc R A .
C43 C 0.4680(2) 0.8093(2) 0.73496(16) 0.0277(6) Uani 1 1 d . A .
H43A H 0.4149 0.8507 0.7734 0.042 Uiso 1 1 calc R . .
H43B H 0.5232 0.7642 0.7642 0.042 Uiso 1 1 calc R . .
H43C H 0.4182 0.7574 0.6949 0.042 Uiso 1 1 calc R . .
C44 C 0.4543(2) 0.9759(2) 0.64995(16) 0.0290(6) Uani 1 1 d . A .
H44A H 0.4091 0.9299 0.6045 0.043 Uiso 1 1 calc R . .
H44B H 0.5010 1.0394 0.6299 0.043 Uiso 1 1 calc R . .
H44C H 0.3970 1.0074 0.6898 0.043 Uiso 1 1 calc R . .
C45 C 1.0598(2) 0.7331(3) 0.71763(18) 0.0325(6) Uani 1 1 d . A 1
H45A H 1.1067 0.7965 0.7518 0.039 Uiso 1 1 calc R A 1
H45B H 1.0117 0.6881 0.7534 0.039 Uiso 1 1 calc R A 1
C46 C 1.1480(3) 0.6538(3) 0.6679(2) 0.0444(8) Uani 1 1 d . A 1
H46A H 1.1014 0.5871 0.6388 0.067 Uiso 1 1 calc R A 1
H46B H 1.2087 0.6274 0.7047 0.067 Uiso 1 1 calc R A 1
H46C H 1.1891 0.6972 0.6289 0.067 Uiso 1 1 calc R A 1

loop_
_atom_site_aniso_label
_atom_site_aniso_U_11
_atom_site_aniso_U_22
_atom_site_aniso_U_33
_atom_site_aniso_U_23
_atom_site_aniso_U_13
_atom_site_aniso_U_12
Ge1 0.01910(17) 0.0428(2) 0.02251(18) 0.00793(12) 0.00207(11) 0.00502(12)
Si1 0.0205(3) 0.0197(4) 0.0183(3) 0.0030(2) -0.0025(2) 0.0008(2)
N1 0.0200(10) 0.0175(11) 0.0204(10) 0.0021(8) -0.0034(8) 0.0001(8)
C1 0.0157(11) 0.0183(13) 0.0212(11) 0.0036(9) -0.0057(9) 0.0000(9)
C2 0.0167(11) 0.0174(13) 0.0227(12) 0.0009(9) -0.0064(9) 0.0000(9)
C3 0.0230(12) 0.0148(13) 0.0262(12) 0.0040(9) -0.0039(9) -0.0019(9)
C4 0.0278(13) 0.0195(14) 0.0212(12) 0.0030(9) -0.0038(10) -0.0020(10)
C5 0.0268(13) 0.0204(14) 0.0195(12) -0.0012(9) -0.0048(9) -0.0026(10)
C6 0.0195(11) 0.0137(13) 0.0236(12) 0.0033(9) -0.0050(9) -0.0023(9)
C7 0.064(2) 0.0202(16) 0.0214(13) 0.0009(10) -0.0032(12) -0.0056(13)
C8 0.0522(19) 0.0353(18) 0.0363(16) 0.0125(12) 0.0129(13) 0.0062(13)
C9 0.055(2) 0.067(3) 0.0465(19) 0.0235(17) -0.0244(16) -0.0087(18)
C10 0.0213(12) 0.0125(13) 0.0229(12) 0.0035(9) -0.0052(9) -0.0016(9)
C11 0.0263(12) 0.0151(13) 0.0229(12) 0.0042(9) -0.0051(9) 0.0011(9)
C12 0.0258(13) 0.0217(14) 0.0260(12) 0.0057(10) -0.0056(10) -0.0008(10)
C13 0.0280(13) 0.0282(16) 0.0313(14) 0.0068(11) -0.0019(11) 0.0035(11)
C14 0.0394(16) 0.0241(16) 0.0381(15) 0.0012(11) 0.0027(12) 0.0098(11)
C15 0.0388(16) 0.0163(15) 0.0504(18) -0.0037(12) -0.0008(13) -0.0003(11)
C16 0.0261(13) 0.0163(14) 0.0423(15) 0.0016(11) -0.0002(11) -0.0019(10)
C17 0.0225(12) 0.0129(13) 0.0245(12) 0.0003(9) -0.0040(9) -0.0001(9)
C18 0.0256(12) 0.0168(14) 0.0234(12) 0.0014(9) -0.0042(9) -0.0001(9)
C19 0.0259(13) 0.0213(14) 0.0262(13) -0.0024(10) -0.0087(10) 0.0030(10)
C20 0.0209(12) 0.0255(15) 0.0328(14) -0.0019(11) -0.0040(10) 0.0002(10)
C21 0.0264(13) 0.0287(16) 0.0325(14) 0.0066(11) -0.0024(11) -0.0058(11)
C22 0.0244(13) 0.0256(15) 0.0278(13) 0.0065(10) -0.0049(10) -0.0018(10)
C23 0.0226(12) 0.0163(13) 0.0213(11) 0.0008(9) -0.0055(9) 0.0005(9)
C24 0.0251(12) 0.0157(13) 0.0189(11) -0.0037(9) -0.0042(9) -0.0031(9)
C25 0.0285(13) 0.0191(14) 0.0263(13) 0.0030(10) -0.0042(10) 0.0003(10)
C26 0.0237(13) 0.0323(17) 0.0321(14) 0.0037(11) -0.0037(10) -0.0033(11)
C27 0.0349(15) 0.0280(17) 0.0339(15) 0.0035(11) -0.0015(12) -0.0128(11)
C28 0.0445(17) 0.0178(16) 0.0425(16) 0.0079(11) -0.0026(13) -0.0019(12)
C29 0.0278(13) 0.0225(15) 0.0358(14) 0.0035(11) -0.0061(11) 0.0012(10)
C30 0.0225(12) 0.0187(14) 0.0290(13) 0.0020(10) -0.0017(10) -0.0003(9)
C31 0.0298(14) 0.0397(18) 0.0299(14) 0.0004(12) -0.0014(11) 0.0087(12)
C32 0.0308(15) 0.047(2) 0.0444(17) 0.0078(14) -0.0013(13) 0.0133(13)
C33 0.0351(16) 0.042(2) 0.0494(18) 0.0060(14) 0.0103(13) 0.0159(13)
C34 0.0423(17) 0.0347(18) 0.0396(16) -0.0028(13) 0.0084(13) 0.0064(13)
C35 0.0323(14) 0.0321(17) 0.0312(14) -0.0016(11) -0.0016(11) 0.0028(11)
C36 0.0251(13) 0.0281(15) 0.0239(12) 0.0078(10) -0.0040(10) 0.0023(10)
C37 0.0342(15) 0.0369(17) 0.0280(14) 0.0118(11) 0.0016(11) 0.0050(12)
C38 0.0376(15) 0.0300(17) 0.0318(14) 0.0103(11) -0.0038(12) -0.0027(12)
C39 0.0289(13) 0.0254(15) 0.0216(12) 0.0033(10) -0.0061(10) -0.0004(10)
C40 0.0362(15) 0.0350(18) 0.0310(14) 0.0027(12) -0.0138(12) -0.0010(12)
C41 0.0432(16) 0.0285(16) 0.0235(13) -0.0013(11) -0.0018(11) 0.0014(12)
C42 0.0221(12) 0.0204(14) 0.0212(12) 0.0018(9) -0.0049(9) 0.0016(9)
C43 0.0230(13) 0.0292(16) 0.0321(14) 0.0069(11) 0.0005(10) 0.0051(10)
C44 0.0281(13) 0.0307(16) 0.0289(13) 0.0047(11) -0.0020(10) 0.0088(11)
C45 0.0253(13) 0.0343(17) 0.0375(15) 0.0020(12) -0.0057(11) 0.0066(11)
C46 0.0304(15) 0.038(2) 0.064(2) 0.0041(15) 0.0046(14) 0.0042(13)

loop_
_atom_type_symbol
_atom_type_description
_atom_type_scat_dispersion_real
_atom_type_scat_dispersion_imag
_atom_type_scat_source
C C 0.0033 0.0016 'International Tables Vol C Tables 4.2.6.8 and 6.1.1.4'
H H 0.0000 0.0000 'International Tables Vol C Tables 4.2.6.8 and 6.1.1.4'
N N 0.0061 0.0033 'International Tables Vol C Tables 4.2.6.8 and 6.1.1.4'
Si Si 0.0817 0.0704 'International Tables Vol C Tables 4.2.6.8 and 6.1.1.4'
Ge Ge 0.1547 1.8001 'International Tables Vol C Tables 4.2.6.8 and 6.1.1.4'

loop_
_geom_angle_atom_site_label_1
_geom_angle_atom_site_label_2
_geom_angle_atom_site_label_3
_geom_angle
N1 Ge1 C45 105.41(11)
N1 Si1 C39 110.83(11)
N1 Si1 C36 113.99(11)
C39 Si1 C36 108.50(12)
N1 Si1 C42 107.61(10)
C39 Si1 C42 109.75(11)
C36 Si1 C42 106.01(11)
C1 N1 Si1 122.52(15)
C1 N1 Ge1 120.83(15)
Si1 N1 Ge1 116.59(11)
C1 N1 Ge1A 87.7(2)
Si1 N1 Ge1A 149.6(2)
Ge1 N1 Ge1A 33.18(16)
C2 C1 C6 118.3(2)
C2 C1 N1 122.1(2)
C6 C1 N1 119.6(2)
C3 C2 C1 119.7(2)
C3 C2 C23 117.4(2)
C1 C2 C23 122.8(2)
C4 C3 C2 122.5(2)
C5 C4 C3 117.5(2)
C5 C4 C7 121.2(2)
C3 C4 C7 121.0(2)
C4 C5 C6 122.4(2)
C5 C6 C1 119.5(2)
C5 C6 C10 118.7(2)
C1 C6 C10 121.7(2)
C8 C7 C4 113.3(2)
C8 C7 C9 109.5(3)
C4 C7 C9 108.2(3)
C6 C10 C17 110.84(19)
C6 C10 C11 113.6(2)
C17 C10 C11 112.58(19)
C12 C11 C16 117.6(2)
C12 C11 C10 121.2(2)
C16 C11 C10 121.1(2)
C13 C12 C11 121.4(2)
C12 C13 C14 120.2(3)
C15 C14 C13 119.1(3)
C14 C15 C16 120.7(3)
C15 C16 C11 121.0(3)
C22 C17 C18 118.2(2)
C22 C17 C10 119.8(2)
C18 C17 C10 122.1(2)
C19 C18 C17 120.7(2)
C20 C19 C18 120.4(2)
C19 C20 C21 119.7(2)
C20 C21 C22 119.9(3)
C17 C22 C21 121.2(2)
C2 C23 C30 114.15(19)
C2 C23 C24 110.70(19)
C30 C23 C24 110.1(2)
C29 C24 C25 118.0(2)
C29 C24 C23 123.1(2)
C25 C24 C23 118.9(2)
C26 C25 C24 121.0(2)
C27 C26 C25 120.4(3)
C28 C27 C26 119.2(3)
C27 C28 C29 120.7(3)
C24 C29 C28 120.7(3)
C31 C30 C35 117.7(2)
C31 C30 C23 123.3(2)
C35 C30 C23 118.7(2)
C30 C31 C32 120.5(3)
C33 C32 C31 120.7(3)
C32 C33 C34 119.6(3)
C33 C34 C35 120.1(3)
C34 C35 C30 121.3(3)
C38 C36 C37 109.3(2)
C38 C36 Si1 114.41(17)
C37 C36 Si1 120.03(19)
C40 C39 C41 109.4(2)
C40 C39 Si1 114.00(19)
C41 C39 Si1 114.32(18)
C43 C42 C44 109.1(2)
C43 C42 Si1 114.44(17)
C44 C42 Si1 113.97(17)
C46 C45 Ge1 107.7(2)

loop_
_geom_bond_atom_site_label_1
_geom_bond_atom_site_label_2
_geom_bond_distance
Ge1 N1 1.874(2)
Ge1 C45 1.990(3)
Ge1A N1 1.944(5)
Si1 N1 1.784(2)
Si1 C39 1.901(3)
Si1 C36 1.903(3)
Si1 C42 1.904(3)
N1 C1 1.443(3)
C1 C2 1.412(4)
C1 C6 1.417(3)
C2 C3 1.391(3)
C2 C23 1.529(3)
C3 C4 1.388(3)
C4 C5 1.384(4)
C4 C7 1.521(4)
C5 C6 1.397(3)
C6 C10 1.525(3)
C7 C8 1.507(4)
C7 C9 1.552(5)
C10 C17 1.527(3)
C10 C11 1.535(3)
C11 C12 1.394(4)
C11 C16 1.395(4)
C12 C13 1.387(4)
C13 C14 1.392(4)
C14 C15 1.377(4)
C15 C16 1.392(4)
C17 C22 1.387(4)
C17 C18 1.399(3)
C18 C19 1.387(4)
C19 C20 1.379(4)
C20 C21 1.386(4)
C21 C22 1.390(4)
C23 C30 1.530(3)
C23 C24 1.542(3)
C24 C29 1.384(4)
C24 C25 1.394(4)
C25 C26 1.383(4)
C26 C27 1.377(4)
C27 C28 1.373(4)
C28 C29 1.387(4)
C30 C31 1.391(4)
C30 C35 1.392(4)
C31 C32 1.396(4)
C32 C33 1.367(4)
C33 C34 1.372(5)
C34 C35 1.390(4)
C36 C38 1.532(4)
C36 C37 1.533(4)
C39 C40 1.539(3)
C39 C41 1.543(4)
C42 C43 1.529(4)
C42 C44 1.541(3)
C45 C46 1.530(4)
